data_7005212
loop_
_publ_author_name
'Capap\'e, Alejandro'
'Crespo, Margarita'
'Granell, Jaume'
'Font-Bard\'ia, Merc\`e'
'Solans, Xavier'

_publ_section_title
;
 A comparative study of the structures and reactivity of
 cyclometallated platinum compounds of N-benzylidenebenzylamines and
 cycloplatination of a primary amine.
;
_journal_issue 20
_journal_name_full 'Dalton transactions (Cambridge, England : 2003)'
_journal_page_first 2030
_journal_page_last 2039
_journal_paper_doi 10.1039/b618128g
_journal_year 2007
_chemical_formula_moiety 'C16 H16 Cl3 N O Pt S'
_chemical_formula_sum 'C16 H16 Cl3 N O Pt S'
_chemical_formula_weight 571.80
_chemical_name_systematic
;
?
;
_space_group_IT_number 9
_symmetry_cell_setting monoclinic
_symmetry_space_group_name_Hall 'C -2yc'
_symmetry_space_group_name_H-M 'C 1 c 1'
_atom_sites_solution_hydrogens geom
_atom_sites_solution_primary direct
_atom_sites_solution_secondary difmap
_audit_creation_method SHELXL-97
_cell_angle_alpha 90.00
_cell_angle_beta 127.88(6)
_cell_angle_gamma 90.00
_cell_formula_units_Z 4
_cell_length_a 16.222(8)
_cell_length_b 13.120(6)
_cell_length_c 10.932(9)
_cell_measurement_reflns_used 25
_cell_measurement_temperature 293(2)
_cell_measurement_theta_max 21
_cell_measurement_theta_min 9
_cell_volume 1836(2)
_computing_cell_refinement 'CAD-4/PC (Kretschmar, 1996)'
_computing_data_collection 'CAD-4/PC (Kretschmar, 1996)'
_computing_data_reduction 'CFEO (Solans, 1978)'
_computing_molecular_graphics 'ORTEP-3 for Windows (Farrugia, 2003)'
_computing_publication_material 'PLATON (Spek, 2003)'
_computing_structure_refinement 'SHELXL-97 (Sheldrick, 1997)'
_computing_structure_solution 'SHELXS-97 (Sheldrick, 1997)'
_diffrn_ambient_temperature 293(2)
_diffrn_measured_fraction_theta_full 0.995
_diffrn_measured_fraction_theta_max 0.995
_diffrn_measurement_device_type 'Enraf-Nonius CAD4 diffractometer'
_diffrn_measurement_method '\w-2\Q scan'
_diffrn_radiation_monochromator graphite
_diffrn_radiation_source 'fine-focus sealed tube'
_diffrn_radiation_type MoK\a
_diffrn_radiation_wavelength 0.71073
_diffrn_reflns_av_R_equivalents 0.0430
_diffrn_reflns_av_sigmaI/netI 0.0167
_diffrn_reflns_limit_h_max 17
_diffrn_reflns_limit_h_min -22
_diffrn_reflns_limit_k_max 18
_diffrn_reflns_limit_k_min 0
_diffrn_reflns_limit_l_max 15
_diffrn_reflns_limit_l_min 0
_diffrn_reflns_number 3452
_diffrn_reflns_theta_full 29.99
_diffrn_reflns_theta_max 29.99
_diffrn_reflns_theta_min 2.22
_diffrn_standards_decay_% 0
_diffrn_standards_interval_time 120
_diffrn_standards_number 3
_exptl_absorpt_coefficient_mu 8.192
_exptl_absorpt_correction_T_max 0.440
_exptl_absorpt_correction_T_min 0.373
_exptl_absorpt_correction_type empirical
_exptl_absorpt_process_details SADABS
_exptl_crystal_colour yellow
_exptl_crystal_density_diffrn 2.068
_exptl_crystal_density_method 'not measured'
_exptl_crystal_description prism
_exptl_crystal_F_000 1088
_exptl_crystal_size_max 0.2
_exptl_crystal_size_mid 0.1
_exptl_crystal_size_min 0.1
_refine_diff_density_max 0.732
_refine_diff_density_min -0.865
_refine_diff_density_rms 0.200
_refine_ls_abs_structure_details 'Flack H D (1983), Acta Cryst. A39, 876-881'
_refine_ls_abs_structure_Flack 0.00(16)
_refine_ls_extinction_method none
_refine_ls_goodness_of_fit_ref 1.100
_refine_ls_hydrogen_treatment constr
_refine_ls_matrix_type full
_refine_ls_number_parameters 209
_refine_ls_number_reflns 2786
_refine_ls_number_restraints 2
_refine_ls_restrained_S_all 1.099
_refine_ls_R_factor_all 0.0369
_refine_ls_R_factor_gt 0.0342
_refine_ls_shift/su_max 0.000
_refine_ls_shift/su_mean 0.000
_refine_ls_structure_factor_coef Fsqd
_refine_ls_weighting_details 'calc w=1/[\s^2^(Fo^2^)+(0.0640P)^2^+0.0000P] where P=(Fo^2^+2Fc^2^)/3'
_refine_ls_weighting_scheme calc
_refine_ls_wR_factor_gt 0.0811
_refine_ls_wR_factor_ref 0.0822
_reflns_number_gt 2625
_reflns_number_total 2786
_reflns_threshold_expression >2sigma(I)
_cod_data_source_file b618128g.txt
_cod_data_source_block mcic28a
_cod_depositor_comments
;
The following automatic conversions were performed:
'_symmetry_cell_setting' value 'Monoclinic' changed to 'monoclinic'
according to '/home/saulius/struct/CIF-dictionaries/cif_core.dic'
dictionary named 'cif_core.dic' version 2.4.1 from 2010-06-29.

Automatic conversion script
Id: cif_fix_enum 1527 2010-12-29 10:47:43Z saulius 
;
_cod_original_cell_volume 1837(2)
_cod_original_sg_symbol_H-M Cc
_cod_database_code 7005212

loop_
_symmetry_equiv_pos_as_xyz
'x, y, z'
'x, -y, z+1/2'
'x+1/2, y+1/2, z'
'x+1/2, -y+1/2, z+1/2'

loop_
_atom_site_label
_atom_site_type_symbol
_atom_site_fract_x
_atom_site_fract_y
_atom_site_fract_z
_atom_site_U_iso_or_equiv
_atom_site_adp_type
_atom_site_occupancy
_atom_site_symmetry_multiplicity
_atom_site_calc_flag
_atom_site_refinement_flags
_atom_site_disorder_assembly
_atom_site_disorder_group
Pt Pt 0.00000(3) 0.095204(15) -0.00095(3) 0.03216(8) Uani 1 1 d . . .
S S -0.0185(2) 0.25677(16) -0.0669(3) 0.0434(4) Uani 1 1 d . . .
Cl1 Cl 0.1143(2) 0.1484(2) 0.2677(3) 0.0567(6) Uani 1 1 d . . .
Cl2 Cl -0.3039(4) 0.0737(5) -0.6703(5) 0.0825(13) Uani 1 1 d . . .
Cl3 Cl 0.5340(3) -0.1025(2) 0.4313(5) 0.0647(8) Uani 1 1 d . . .
O O -0.0765(9) 0.2858(7) -0.2303(10) 0.078(3) Uani 1 1 d . . .
N N 0.0178(6) -0.0561(5) 0.0633(9) 0.0388(14) Uani 1 1 d . . .
C1 C -0.076(2) 0.3178(14) 0.004(3) 0.109(8) Uani 1 1 d . . .
H1A H -0.1421 0.2870 -0.0393 0.163 Uiso 1 1 calc R . .
H1B H -0.0854 0.3885 -0.0240 0.163 Uiso 1 1 calc R . .
H1C H -0.0312 0.3116 0.1149 0.163 Uiso 1 1 calc R . .
C2 C 0.0981(16) 0.3199(16) 0.025(2) 0.085(5) Uani 1 1 d . . .
H2A H 0.1362 0.2924 -0.0087 0.127 Uiso 1 1 calc R . .
H2B H 0.1383 0.3116 0.1347 0.127 Uiso 1 1 calc R . .
H2C H 0.0851 0.3910 -0.0009 0.127 Uiso 1 1 calc R . .
C3 C -0.0982(6) 0.0330(6) -0.2101(9) 0.0369(15) Uani 1 1 d . . .
C4 C -0.1609(7) 0.0773(8) -0.3580(11) 0.0442(19) Uani 1 1 d . . .
H4 H -0.1597 0.1474 -0.3691 0.053 Uiso 1 1 calc R . .
C5 C -0.2253(7) 0.0156(9) -0.4885(10) 0.052(2) Uani 1 1 d . . .
C6 C -0.2287(9) -0.0878(9) -0.4807(15) 0.066(4) Uani 1 1 d . . .
H6 H -0.2710 -0.1256 -0.5714 0.080 Uiso 1 1 calc R . .
C7 C -0.1705(10) -0.1361(10) -0.3411(16) 0.064(3) Uani 1 1 d . . .
H7 H -0.1722 -0.2067 -0.3344 0.077 Uiso 1 1 calc R . .
C8 C -0.1076(10) -0.0755(10) -0.2070(18) 0.046(3) Uani 1 1 d . . .
C9 C -0.0367(8) -0.1207(8) -0.0525(14) 0.049(2) Uani 1 1 d . . .
H9 H -0.0305 -0.1909 -0.0373 0.058 Uiso 1 1 calc R . .
C10 C 0.0911(12) -0.0977(9) 0.2161(19) 0.047(3) Uani 1 1 d . . .
H10A H 0.0721 -0.1677 0.2163 0.056 Uiso 1 1 calc R . .
H10B H 0.0866 -0.0595 0.2879 0.056 Uiso 1 1 calc R . .
C11 C 0.2052(8) -0.0947(5) 0.2732(12) 0.0403(18) Uani 1 1 d . . .
C12 C 0.2864(8) -0.1128(7) 0.4256(11) 0.0431(18) Uani 1 1 d . . .
H12 H 0.2737 -0.1226 0.4969 0.052 Uiso 1 1 calc R . .
C13 C 0.3869(9) -0.1165(8) 0.4728(11) 0.048(2) Uani 1 1 d . . .
H13 H 0.4419 -0.1322 0.5752 0.058 Uiso 1 1 calc R . .
C14 C 0.4055(8) -0.0972(6) 0.3691(13) 0.0432(19) Uani 1 1 d . . .
C15 C 0.3233(11) -0.0759(9) 0.2154(13) 0.044(2) Uani 1 1 d . . .
H15 H 0.3362 -0.0615 0.1452 0.053 Uiso 1 1 calc R . .
C16 C 0.2259(10) -0.0762(8) 0.1690(13) 0.051(2) Uani 1 1 d . . .
H16 H 0.1708 -0.0638 0.0654 0.061 Uiso 1 1 calc R . .

loop_
_atom_site_aniso_label
_atom_site_aniso_U_11
_atom_site_aniso_U_22
_atom_site_aniso_U_33
_atom_site_aniso_U_23
_atom_site_aniso_U_13
_atom_site_aniso_U_12
Pt 0.03651(12) 0.03440(12) 0.02677(12) 0.00165(15) 0.02004(9) 0.00077(18)
S 0.0641(13) 0.0350(8) 0.0375(10) 0.0022(8) 0.0345(9) -0.0034(9)
Cl1 0.0715(14) 0.0598(14) 0.0268(9) -0.0020(9) 0.0241(9) -0.0041(11)
Cl2 0.0615(19) 0.147(3) 0.0275(17) -0.0045(18) 0.0218(16) 0.013(2)
Cl3 0.0487(13) 0.083(2) 0.0585(17) -0.0070(12) 0.0306(13) 0.0005(11)
O 0.123(8) 0.059(4) 0.042(4) 0.010(4) 0.045(5) -0.005(5)
N 0.056(4) 0.022(3) 0.043(4) 0.011(2) 0.033(3) 0.004(3)
C1 0.163(19) 0.049(8) 0.20(2) 0.052(11) 0.15(2) 0.052(10)
C2 0.110(11) 0.082(11) 0.102(11) -0.032(9) 0.085(10) -0.062(9)
C3 0.040(3) 0.040(3) 0.036(4) -0.005(3) 0.026(3) -0.001(3)
C4 0.040(4) 0.053(5) 0.034(4) 0.001(3) 0.020(4) 0.010(3)
C5 0.038(4) 0.081(7) 0.033(4) -0.009(4) 0.020(3) 0.009(4)
C6 0.038(4) 0.095(9) 0.049(6) -0.049(6) 0.018(4) -0.021(5)
C7 0.069(7) 0.061(7) 0.063(7) -0.014(6) 0.041(6) -0.013(5)
C8 0.031(4) 0.048(5) 0.057(7) -0.009(5) 0.026(4) 0.001(4)
C9 0.041(4) 0.036(4) 0.058(6) 0.005(4) 0.025(4) 0.008(3)
C10 0.045(7) 0.056(7) 0.053(6) 0.016(4) 0.037(6) 0.011(4)
C11 0.052(5) 0.034(4) 0.038(4) 0.016(3) 0.030(4) 0.011(3)
C12 0.056(5) 0.046(4) 0.033(4) 0.007(3) 0.030(4) 0.005(4)
C13 0.053(5) 0.055(5) 0.027(4) 0.009(3) 0.019(4) 0.011(4)
C14 0.047(4) 0.045(4) 0.036(4) 0.004(3) 0.024(4) 0.011(3)
C15 0.058(7) 0.060(5) 0.020(5) 0.001(4) 0.027(5) 0.006(4)
C16 0.063(6) 0.060(5) 0.042(5) 0.015(4) 0.039(5) 0.020(4)

loop_
_atom_type_symbol
_atom_type_description
_atom_type_scat_dispersion_real
_atom_type_scat_dispersion_imag
_atom_type_scat_source
C C 0.0033 0.0016 'International Tables Vol C Tables 4.2.6.8 and 6.1.1.4'
H H 0.0000 0.0000 'International Tables Vol C Tables 4.2.6.8 and 6.1.1.4'
N N 0.0061 0.0033 'International Tables Vol C Tables 4.2.6.8 and 6.1.1.4'
O O 0.0106 0.0060 'International Tables Vol C Tables 4.2.6.8 and 6.1.1.4'
Cl Cl 0.1484 0.1585 'International Tables Vol C Tables 4.2.6.8 and 6.1.1.4'
S S 0.1246 0.1234 'International Tables Vol C Tables 4.2.6.8 and 6.1.1.4'
Pt Pt -1.7033 8.3905 'International Tables Vol C Tables 4.2.6.8 and 6.1.1.4'

loop_
_geom_angle_atom_site_label_1
_geom_angle_atom_site_label_2
_geom_angle_atom_site_label_3
_geom_angle
_geom_angle_site_symmetry_1
_geom_angle_site_symmetry_3
_geom_angle_publ_flag
C3 Pt N 80.9(3) . . ?
C3 Pt S 99.6(3) . . ?
N Pt S 179.4(2) . . ?
C3 Pt Cl1 171.3(2) . . ?
N Pt Cl1 91.2(2) . . ?
S Pt Cl1 88.21(10) . . ?
O S C2 103.8(8) . . ?
O S C1 107.8(9) . . ?
C2 S C1 102.6(10) . . ?
O S Pt 120.4(4) . . ?
C2 S Pt 113.2(8) . . ?
C1 S Pt 107.6(6) . . ?
C9 N C10 117.5(9) . . ?
C9 N Pt 114.9(7) . . ?
C10 N Pt 127.1(7) . . ?
S C1 H1A 109.5 . . ?
S C1 H1B 109.5 . . ?
H1A C1 H1B 109.5 . . ?
S C1 H1C 109.5 . . ?
H1A C1 H1C 109.5 . . ?
H1B C1 H1C 109.5 . . ?
S C2 H2A 109.5 . . ?
S C2 H2B 109.5 . . ?
H2A C2 H2B 109.5 . . ?
S C2 H2C 109.5 . . ?
H2A C2 H2C 109.5 . . ?
H2B C2 H2C 109.5 . . ?
C4 C3 C8 115.2(9) . . ?
C4 C3 Pt 131.1(7) . . ?
C8 C3 Pt 113.7(8) . . ?
C5 C4 C3 119.7(9) . . ?
C5 C4 H4 120.2 . . ?
C3 C4 H4 120.2 . . ?
C6 C5 C4 123.1(10) . . ?
C6 C5 Cl2 118.5(8) . . ?
C4 C5 Cl2 118.4(9) . . ?
C7 C6 C5 120.4(9) . . ?
C7 C6 H6 119.8 . . ?
C5 C6 H6 119.8 . . ?
C6 C7 C8 117.6(12) . . ?
C6 C7 H7 121.2 . . ?
C8 C7 H7 121.2 . . ?
C7 C8 C3 123.8(13) . . ?
C7 C8 C9 121.7(12) . . ?
C3 C8 C9 114.2(11) . . ?
N C9 C8 115.9(10) . . ?
N C9 H9 122.0 . . ?
C8 C9 H9 122.0 . . ?
N C10 C11 113.0(10) . . ?
N C10 H10A 109.0 . . ?
C11 C10 H10A 109.0 . . ?
N C10 H10B 109.0 . . ?
C11 C10 H10B 109.0 . . ?
H10A C10 H10B 107.8 . . ?
C12 C11 C16 119.4(10) . . ?
C12 C11 C10 120.3(10) . . ?
C16 C11 C10 120.2(10) . . ?
C11 C12 C13 119.7(9) . . ?
C11 C12 H12 120.1 . . ?
C13 C12 H12 120.1 . . ?
C14 C13 C12 119.8(9) . . ?
C14 C13 H13 120.1 . . ?
C12 C13 H13 120.1 . . ?
C13 C14 C15 120.3(10) . . ?
C13 C14 Cl3 119.2(8) . . ?
C15 C14 Cl3 120.5(9) . . ?
C16 C15 C14 119.6(10) . . ?
C16 C15 H15 120.2 . . ?
C14 C15 H15 120.2 . . ?
C15 C16 C11 121.0(10) . . ?
C15 C16 H16 119.5 . . ?
C11 C16 H16 119.5 . . ?

loop_
_geom_bond_atom_site_label_1
_geom_bond_atom_site_label_2
_geom_bond_distance
_geom_bond_site_symmetry_2
_geom_bond_publ_flag
Pt C3 1.990(8) . ?
Pt N 2.066(6) . ?
Pt S 2.200(2) . ?
Pt Cl1 2.421(4) . ?
S O 1.468(8) . ?
S C2 1.714(15) . ?
S C1 1.73(2) . ?
Cl2 C5 1.745(11) . ?
Cl3 C14 1.753(11) . ?
N C9 1.315(15) . ?
N C10 1.436(17) . ?
C1 H1A 0.9600 . ?
C1 H1B 0.9600 . ?
C1 H1C 0.9600 . ?
C2 H2A 0.9600 . ?
C2 H2B 0.9600 . ?
C2 H2C 0.9600 . ?
C3 C4 1.403(13) . ?
C3 C8 1.433(16) . ?
C4 C5 1.397(14) . ?
C4 H4 0.9300 . ?
C5 C6 1.363(18) . ?
C6 C7 1.36(2) . ?
C6 H6 0.9300 . ?
C7 C8 1.409(18) . ?
C7 H7 0.9300 . ?
C8 C9 1.464(19) . ?
C9 H9 0.9300 . ?
C10 C11 1.549(18) . ?
C10 H10A 0.9700 . ?
C10 H10B 0.9700 . ?
C11 C12 1.368(13) . ?
C11 C16 1.392(14) . ?
C12 C13 1.375(16) . ?
C12 H12 0.9300 . ?
C13 C14 1.365(15) . ?
C13 H13 0.9300 . ?
C14 C15 1.389(15) . ?
C15 C16 1.330(18) . ?
C15 H15 0.9300 . ?
C16 H16 0.9300 . ?
